data_7039923
loop_
_publ_author_name
'Tatikonda, Rajendhraprasad'
'Bhowmik, Sandip'
'Rissanen, Kari'
'Haukka, Matti'
'Cametti, Massimo'

_publ_section_title
;
 Metallogel formation in aqueous DMSO by perfluoroalkyl decorated
 terpyridine ligands.
;
_journal_issue 32
_journal_name_full 'Dalton transactions (Cambridge, England : 2003)'
_journal_page_first 12756
_journal_page_last 12762
_journal_paper_doi 10.1039/c6dt02008a
_journal_volume 45
_journal_year 2016
_chemical_formula_moiety 'C26 H16 Cl2 F17 Hg N3 O, C2 H3 N'
_chemical_formula_sum 'C28 H19 Cl2 F17 Hg N4 O'
_chemical_formula_weight 1021.96
_space_group_crystal_system monoclinic
_space_group_IT_number 15
_space_group_name_Hall '-C 2yc'
_space_group_name_H-M_alt 'C 1 2/c 1'
_symmetry_space_group_name_Hall '-C 2yc'
_symmetry_space_group_name_H-M 'C 1 2/c 1'
_atom_sites_solution_hydrogens geom
_audit_creation_method SHELXL-2014/7
_audit_update_record
;
2016-04-29 deposited with the CCDC.
2016-07-14 downloaded from the CCDC.
;
_cell_angle_alpha 90
_cell_angle_beta 97.0770(14)
_cell_angle_gamma 90
_cell_formula_units_Z 8
_cell_length_a 13.3556(2)
_cell_length_b 13.2198(2)
_cell_length_c 38.0862(5)
_cell_measurement_reflns_used 29872
_cell_measurement_temperature 120(2)
_cell_measurement_theta_max 76.4050
_cell_measurement_theta_min 4.6920
_cell_volume 6673.21(17)
_computing_cell_refinement
;
CrysAlisPro 1.171.38.41 (Rigaku Oxford Diffraction, 2015)
;
_computing_data_collection
;
CrysAlisPro 1.171.38.41 (Rigaku Oxford Diffraction, 2015)
;
_computing_data_reduction
;
CrysAlisPro 1.171.38.41 (Rigaku Oxford Diffraction, 2015)
;
_computing_molecular_graphics 'UCSF Chimera (Petterssen et al. 2004)'
_computing_publication_material 'SHELXL-2014 (Sheldrick, 2014)'
_computing_structure_refinement 'SHELXL-2014 (Sheldrick, 2014)'
_computing_structure_solution 'SUPERFLIP (Palatinus & Chapuis, 2007)'
_diffrn_ambient_temperature 120(2)
_diffrn_detector_area_resol_mean 10.3953
_diffrn_measured_fraction_theta_full 1.000
_diffrn_measured_fraction_theta_max 0.995
_diffrn_measurement_device '\k-geometry diffractometer'
_diffrn_measurement_device_type 'SuperNova, Dual, Cu at zero, Atlas'
_diffrn_measurement_method '\f scans and \w scans with \k offset'
_diffrn_radiation_monochromator mirror
_diffrn_radiation_type CuK\a
_diffrn_radiation_wavelength 1.54184
_diffrn_reflns_av_R_equivalents 0.0728
_diffrn_reflns_av_unetI/netI 0.0358
_diffrn_reflns_Laue_measured_fraction_full 1.000
_diffrn_reflns_Laue_measured_fraction_max 0.995
_diffrn_reflns_limit_h_max 16
_diffrn_reflns_limit_h_min -16
_diffrn_reflns_limit_k_max 14
_diffrn_reflns_limit_k_min -16
_diffrn_reflns_limit_l_max 47
_diffrn_reflns_limit_l_min -47
_diffrn_reflns_number 52501
_diffrn_reflns_point_group_measured_fraction_full 1.000
_diffrn_reflns_point_group_measured_fraction_max 0.995
_diffrn_reflns_theta_full 67.684
_diffrn_reflns_theta_max 77.145
_diffrn_reflns_theta_min 4.680
_diffrn_source micro-source
_exptl_absorpt_coefficient_mu 10.942
_exptl_absorpt_correction_T_max 0.675
_exptl_absorpt_correction_T_min 0.395
_exptl_absorpt_correction_type gaussian
_exptl_absorpt_process_details
;
CrysAlisPro, Agilent Technologies,
Version 1.171.36.32 (release 02-08-2013 CrysAlis171 .NET)
(compiled Aug  2 2013,16:46:58)
Numerical absorption correction based on gaussian integration over
a multifaceted crystal model
;
_exptl_crystal_colour colourless
_exptl_crystal_density_diffrn 2.034
_exptl_crystal_description block
_exptl_crystal_F_000 3920
_exptl_crystal_size_max 0.184
_exptl_crystal_size_mid 0.105
_exptl_crystal_size_min 0.064
_refine_diff_density_max 1.931
_refine_diff_density_min -2.320
_refine_diff_density_rms 0.165
_refine_ls_extinction_method none
_refine_ls_goodness_of_fit_ref 1.073
_refine_ls_hydrogen_treatment constr
_refine_ls_matrix_type full
_refine_ls_number_parameters 596
_refine_ls_number_reflns 7024
_refine_ls_number_restraints 157
_refine_ls_restrained_S_all 1.096
_refine_ls_R_factor_all 0.0554
_refine_ls_R_factor_gt 0.0543
_refine_ls_shift/su_max 0.001
_refine_ls_shift/su_mean 0.000
_refine_ls_structure_factor_coef Fsqd
_refine_ls_weighting_details 'w=1/[\s^2^(Fo^2^)+(0.0336P)^2^+175.2044P] where P=(Fo^2^+2Fc^2^)/3'
_refine_ls_weighting_scheme calc
_refine_ls_wR_factor_gt 0.1295
_refine_ls_wR_factor_ref 0.1301
_reflns_Friedel_coverage 0.000
_reflns_number_gt 6778
_reflns_number_total 7024
_reflns_threshold_expression 'I > 2\s(I)'
_cod_data_source_file c6dt02008a2.cif
_cod_data_source_block 3
_cod_depositor_comments 'Adding full bibliography for 7039921--7039925.cif.'
_cod_original_cell_volume 6673.17(17)
_cod_database_code 7039923
_shelx_shelxl_version_number 2014/7
_shelx_space_group_comment
;
The symmetry employed for this shelxl refinement is uniquely defined
by the following loop, which should always be used as a source of
symmetry information in preference to the above space-group names.
They are only intended as comments.
;
_shelx_estimated_absorpt_t_min 0.238
_shelx_estimated_absorpt_t_max 0.542

loop_
_space_group_symop_operation_xyz
'x, y, z'
'-x, y, -z+1/2'
'x+1/2, y+1/2, z'
'-x+1/2, y+1/2, -z+1/2'
'-x, -y, -z'
'x, -y, z-1/2'
'-x+1/2, -y+1/2, -z'
'x+1/2, -y+1/2, z-1/2'

loop_
_atom_site_label
_atom_site_type_symbol
_atom_site_fract_x
_atom_site_fract_y
_atom_site_fract_z
_atom_site_U_iso_or_equiv
_atom_site_adp_type
_atom_site_occupancy
_atom_site_site_symmetry_order
_atom_site_calc_flag
_atom_site_refinement_flags_posn
_atom_site_refinement_flags_adp
_atom_site_refinement_flags_occupancy
_atom_site_disorder_assembly
_atom_site_disorder_group
Hg1 Hg 0.29055(2) -0.11642(2) 0.18887(2) 0.03178(10) Uani 1 1 d . . . . .
Cl1 Cl 0.37770(13) -0.18849(15) 0.14236(4) 0.0359(4) Uani 1 1 d . . . . .
Cl2 Cl 0.10646(13) -0.13251(13) 0.18614(6) 0.0397(4) Uani 1 1 d . . . . .
F1 F 0.5080(4) 0.3190(4) 0.43301(16) 0.0575(14) Uani 1 1 d . . . . .
F2 F 0.4427(4) 0.2045(4) 0.46384(11) 0.0465(12) Uani 1 1 d . . . . .
F3 F 0.3234(4) 0.3972(4) 0.41150(11) 0.0433(11) Uani 1 1 d . . . . .
F4 F 0.2526(3) 0.2771(4) 0.43938(12) 0.0404(10) Uani 1 1 d . . . . .
F14 F 0.2515(4) 0.7099(4) 0.55497(14) 0.0533(13) Uani 1 1 d . U . . .
F5 F 0.4157(7) 0.4787(8) 0.4664(3) 0.046(2) Uani 0.5 1 d D U P A 1
F6 F 0.3977(10) 0.3566(9) 0.5014(3) 0.053(3) Uani 0.5 1 d D U P A 1
F7 F 0.1693(8) 0.4298(9) 0.4667(3) 0.056(3) Uani 0.5 1 d . U P B 1
F8 F 0.2777(9) 0.5487(8) 0.4564(3) 0.053(2) Uani 0.5 1 d . U P B 1
F9 F 0.3415(10) 0.5597(10) 0.5262(4) 0.046(3) Uani 0.5 1 d . U P C 1
F10 F 0.2450(10) 0.4364(9) 0.5379(3) 0.062(3) Uani 0.5 1 d . U P C 1
F11 F 0.0824(10) 0.5298(12) 0.5180(4) 0.067(4) Uani 0.5 1 d . U P D 1
F12 F 0.1549(8) 0.6501(8) 0.4919(2) 0.046(2) Uani 0.5 1 d . U P D 1
F13 F 0.2045(8) 0.5831(8) 0.5809(2) 0.049(2) Uani 0.5 1 d . U P D 1
F15 F 0.0100(10) 0.6350(11) 0.5693(4) 0.068(3) Uani 0.5 1 d . U P D 1
F16 F 0.1004(9) 0.7583(11) 0.5906(3) 0.062(3) Uani 0.5 1 d . U P D 1
F17 F 0.0442(8) 0.7584(8) 0.5352(2) 0.049(2) Uani 0.5 1 d . U P D 1
F7B F 0.2013(8) 0.3834(8) 0.4957(3) 0.052(2) Uani 0.5 1 d . U P B 2
F8B F 0.2021(8) 0.4876(9) 0.4516(2) 0.048(2) Uani 0.5 1 d . U P B 2
F9B F 0.2982(9) 0.6243(8) 0.4914(3) 0.059(3) Uani 0.5 1 d . U P C 2
F10B F 0.3377(12) 0.5170(12) 0.5348(4) 0.055(4) Uani 0.5 1 d . U P C 2
F11B F 0.1591(10) 0.5073(9) 0.5509(3) 0.062(3) Uani 0.5 1 d . U P D 2
F12B F 0.0895(9) 0.5604(11) 0.4994(3) 0.057(3) Uani 0.5 1 d . U P D 2
F13B F 0.1479(9) 0.7429(9) 0.5097(3) 0.059(3) Uani 0.5 1 d . U P D 2
F15B F -0.0049(9) 0.6687(12) 0.5478(4) 0.068(3) Uani 0.5 1 d . U P D 2
F16B F 0.1050(10) 0.6611(11) 0.5932(3) 0.065(3) Uani 0.5 1 d . U P D 2
F17B F 0.0780(11) 0.8016(11) 0.5673(4) 0.076(4) Uani 0.5 1 d . U P D 2
F5B F 0.4363(7) 0.4352(11) 0.4806(3) 0.058(3) Uani 0.5 1 d D U P A 2
F6B F 0.3417(9) 0.3240(8) 0.5004(2) 0.048(3) Uani 0.5 1 d D U P A 2
O1 O 0.4501(4) 0.0987(4) 0.33827(12) 0.0323(11) Uani 1 1 d . . . . .
N1 N 0.3113(4) 0.0652(5) 0.18374(15) 0.0306(12) Uani 1 1 d . . . . .
N2 N 0.3661(4) -0.0423(4) 0.24269(15) 0.0260(11) Uani 1 1 d . . . . .
N3 N 0.3419(4) -0.2409(4) 0.23337(15) 0.0280(11) Uani 1 1 d . . . . .
C1 C 0.2869(6) 0.1171(7) 0.1535(2) 0.0408(18) Uani 1 1 d . . . . .
H1 H 0.2605 0.0804 0.1329 0.049 Uiso 1 1 calc R U . . .
C2 C 0.2980(6) 0.2210(7) 0.1506(2) 0.047(2) Uani 1 1 d . . . . .
H2 H 0.2808 0.2544 0.1286 0.056 Uiso 1 1 calc R U . . .
C3 C 0.3346(6) 0.2738(7) 0.1802(2) 0.0441(19) Uani 1 1 d . . . . .
H3 H 0.3423 0.3451 0.1791 0.053 Uiso 1 1 calc R U . . .
C4 C 0.3603(6) 0.2232(6) 0.2120(2) 0.0348(15) Uani 1 1 d . . . . .
H4 H 0.3869 0.2590 0.2327 0.042 Uiso 1 1 calc R U . . .
C5 C 0.3464(5) 0.1188(6) 0.21283(18) 0.0284(13) Uani 1 1 d . . . . .
C6 C 0.3719(5) 0.0592(5) 0.24564(18) 0.0251(13) Uani 1 1 d . . . . .
C7 C 0.4003(5) 0.1062(5) 0.27813(18) 0.0277(13) Uani 1 1 d . . . . .
H7 H 0.4043 0.1778 0.2796 0.033 Uiso 1 1 calc R U . . .
C8 C 0.4228(5) 0.0475(5) 0.30829(18) 0.0277(13) Uani 1 1 d . . . . .
C9 C 0.4163(5) -0.0575(6) 0.30517(18) 0.0292(14) Uani 1 1 d . . . . .
H9 H 0.4312 -0.0997 0.3253 0.035 Uiso 1 1 calc R U . . .
C10 C 0.3874(5) -0.0991(5) 0.27183(17) 0.0257(13) Uani 1 1 d . . . . .
C11 C 0.3817(5) -0.2111(5) 0.26612(17) 0.0259(13) Uani 1 1 d . . . . .
C12 C 0.4174(5) -0.2799(5) 0.29209(19) 0.0294(14) Uani 1 1 d . . . . .
H12 H 0.4466 -0.2569 0.3147 0.035 Uiso 1 1 calc R U . . .
C13 C 0.4100(5) -0.3823(6) 0.2848(2) 0.0372(16) Uani 1 1 d . . . . .
H13 H 0.4323 -0.4305 0.3026 0.045 Uiso 1 1 calc R U . . .
C14 C 0.3695(5) -0.4140(6) 0.2512(2) 0.0355(16) Uani 1 1 d . . . . .
H14 H 0.3646 -0.4837 0.2453 0.043 Uiso 1 1 calc R U . . .
C15 C 0.3365(5) -0.3397(6) 0.2265(2) 0.0324(15) Uani 1 1 d . . . . .
H15 H 0.3086 -0.3606 0.2035 0.039 Uiso 1 1 calc R U . . .
C16 C 0.4663(6) 0.0430(6) 0.37113(18) 0.0333(15) Uani 1 1 d . . . . .
H16A H 0.5227 -0.0054 0.3707 0.040 Uiso 1 1 calc R U . . .
H16B H 0.4049 0.0047 0.3749 0.040 Uiso 1 1 calc R U . . .
C17 C 0.4911(6) 0.1195(6) 0.40015(19) 0.0369(16) Uani 1 1 d . . . . .
H17A H 0.5529 0.1567 0.3960 0.044 Uiso 1 1 calc R U . . .
H17B H 0.5049 0.0839 0.4231 0.044 Uiso 1 1 calc R U . . .
C18 C 0.4050(6) 0.1951(6) 0.40202(18) 0.0346(16) Uani 1 1 d . . . . .
H18A H 0.3976 0.2376 0.3805 0.041 Uiso 1 1 calc R U . . .
H18B H 0.3411 0.1578 0.4028 0.041 Uiso 1 1 calc R U . . .
C19 C 0.4244(6) 0.2616(6) 0.43403(19) 0.0345(15) Uani 1 1 d . . . . .
C20 C 0.3363(6) 0.3328(5) 0.43916(18) 0.0312(14) Uani 1 1 d . . . . .
C21 C 0.3465(6) 0.3986(6) 0.47320(19) 0.0426(19) Uani 1 1 d D . . . .
C22 C 0.2574(6) 0.4625(7) 0.4796(2) 0.0433(19) Uani 1 1 d . . . . .
C23 C 0.2612(8) 0.5278(10) 0.5119(3) 0.069(4) Uani 1 1 d . . . . .
C24 C 0.1688(6) 0.5796(7) 0.5213(2) 0.0432(18) Uani 1 1 d . . . . .
C25 C 0.1741(13) 0.6419(14) 0.5542(5) 0.036(4) Uani 0.5 1 d . . P D .
C25B C 0.1666(16) 0.6821(17) 0.5388(6) 0.049(4) Uani 0.5 1 d . . P D .
C26 C 0.0816(7) 0.7029(7) 0.5618(2) 0.046(2) Uani 1 1 d . . . . .
N4 N 0.2001(8) 0.0122(8) 0.3546(3) 0.080(3) Uani 1 1 d . . . . .
C27 C 0.1291(8) 0.0295(7) 0.3677(3) 0.056(2) Uani 1 1 d . . . . .
C28 C 0.0383(8) 0.0504(9) 0.3830(3) 0.063(3) Uani 1 1 d . . . . .
H28A H 0.0180 0.1208 0.3782 0.094 Uiso 1 1 calc R U . . .
H28B H 0.0505 0.0397 0.4087 0.094 Uiso 1 1 calc R U . . .
H28C H -0.0155 0.0050 0.3728 0.094 Uiso 1 1 calc R U . . .

loop_
_atom_site_aniso_label
_atom_site_aniso_U_11
_atom_site_aniso_U_22
_atom_site_aniso_U_33
_atom_site_aniso_U_23
_atom_site_aniso_U_13
_atom_site_aniso_U_12
Hg1 0.02882(15) 0.03620(17) 0.03005(15) 0.00078(11) 0.00248(10) -0.00181(12)
Cl1 0.0358(8) 0.0437(9) 0.0281(7) -0.0040(7) 0.0028(6) -0.0007(7)
Cl2 0.0287(8) 0.0283(8) 0.0611(11) -0.0027(8) 0.0022(7) -0.0026(6)
F1 0.036(3) 0.056(3) 0.082(4) -0.029(3) 0.018(2) -0.010(2)
F2 0.056(3) 0.054(3) 0.027(2) -0.005(2) -0.0031(19) 0.020(2)
F3 0.057(3) 0.040(3) 0.032(2) 0.0029(18) 0.001(2) 0.006(2)
F4 0.033(2) 0.045(3) 0.043(2) -0.005(2) 0.0067(18) -0.0030(19)
F14 0.047(3) 0.061(3) 0.052(3) -0.017(2) 0.007(2) -0.003(2)
F5 0.025(4) 0.057(6) 0.055(6) -0.024(5) 0.005(4) -0.005(4)
F6 0.059(6) 0.058(6) 0.038(5) -0.016(4) -0.014(5) 0.025(5)
F7 0.039(5) 0.059(6) 0.066(6) -0.025(5) -0.008(4) 0.007(5)
F8 0.077(6) 0.039(5) 0.043(5) 0.004(4) 0.018(4) 0.014(5)
F9 0.033(5) 0.054(7) 0.051(6) -0.019(5) 0.001(4) 0.001(5)
F10 0.084(7) 0.050(6) 0.058(5) 0.009(5) 0.027(5) 0.016(5)
F11 0.046(6) 0.074(7) 0.083(7) -0.020(6) 0.013(6) -0.013(5)
F12 0.053(5) 0.057(5) 0.027(4) 0.003(4) 0.001(4) 0.027(4)
F13 0.052(5) 0.061(5) 0.034(4) 0.011(4) 0.010(4) 0.024(4)
F15 0.055(6) 0.076(7) 0.078(7) 0.006(6) 0.023(6) 0.004(5)
F16 0.059(6) 0.079(7) 0.048(5) -0.018(5) 0.001(4) 0.028(5)
F17 0.046(5) 0.058(5) 0.041(4) 0.002(4) 0.001(4) 0.028(4)
F7B 0.061(5) 0.043(5) 0.056(5) -0.013(4) 0.026(5) -0.009(4)
F8B 0.049(5) 0.063(6) 0.029(4) -0.005(4) -0.002(4) 0.025(5)
F9B 0.071(6) 0.042(5) 0.070(6) -0.006(5) 0.036(5) -0.008(5)
F10B 0.050(6) 0.064(7) 0.047(6) -0.022(6) -0.008(5) 0.016(6)
F11B 0.080(7) 0.053(6) 0.059(6) 0.007(5) 0.029(5) 0.002(5)
F12B 0.044(5) 0.068(7) 0.056(6) -0.021(5) -0.005(5) 0.013(5)
F13B 0.069(6) 0.057(6) 0.053(5) 0.008(5) 0.010(5) 0.007(5)
F15B 0.041(5) 0.090(8) 0.073(7) -0.019(6) 0.010(5) 0.007(5)
F16B 0.071(6) 0.079(7) 0.049(5) -0.002(5) 0.025(5) 0.001(6)
F17B 0.085(7) 0.064(7) 0.085(7) -0.005(6) 0.036(6) 0.016(6)
F5B 0.041(5) 0.069(7) 0.061(6) -0.028(5) -0.007(5) 0.003(5)
F6B 0.055(6) 0.054(6) 0.031(4) 0.000(4) -0.002(4) 0.024(5)
O1 0.042(3) 0.030(3) 0.026(2) 0.0000(19) 0.007(2) 0.001(2)
N1 0.024(3) 0.041(3) 0.028(3) 0.005(2) 0.006(2) 0.001(2)
N2 0.018(2) 0.029(3) 0.032(3) 0.006(2) 0.007(2) 0.001(2)
N3 0.023(3) 0.029(3) 0.033(3) -0.001(2) 0.008(2) -0.003(2)
C1 0.037(4) 0.052(5) 0.032(4) 0.010(3) 0.001(3) 0.000(4)
C2 0.042(4) 0.057(5) 0.041(4) 0.023(4) 0.004(3) 0.004(4)
C3 0.041(4) 0.044(5) 0.047(4) 0.018(4) 0.005(3) -0.002(4)
C4 0.035(4) 0.029(4) 0.040(4) 0.004(3) 0.003(3) -0.002(3)
C5 0.021(3) 0.034(3) 0.031(3) 0.005(3) 0.006(2) 0.002(3)
C6 0.016(3) 0.025(3) 0.035(3) 0.006(3) 0.006(2) 0.005(2)
C7 0.027(3) 0.027(3) 0.031(3) -0.004(3) 0.008(3) -0.003(3)
C8 0.023(3) 0.030(3) 0.031(3) -0.001(3) 0.008(2) 0.000(3)
C9 0.024(3) 0.038(4) 0.027(3) 0.003(3) 0.006(2) 0.005(3)
C10 0.019(3) 0.028(3) 0.031(3) 0.001(3) 0.007(2) 0.000(2)
C11 0.020(3) 0.029(3) 0.029(3) 0.003(3) 0.005(2) -0.003(2)
C12 0.025(3) 0.024(3) 0.039(4) 0.003(3) 0.004(3) -0.001(3)
C13 0.028(3) 0.035(4) 0.049(4) 0.010(3) 0.005(3) 0.000(3)
C14 0.024(3) 0.027(3) 0.057(5) -0.003(3) 0.009(3) -0.002(3)
C15 0.024(3) 0.035(4) 0.039(4) -0.004(3) 0.009(3) -0.003(3)
C16 0.037(4) 0.036(4) 0.028(3) 0.001(3) 0.006(3) 0.006(3)
C17 0.038(4) 0.044(4) 0.029(3) -0.009(3) 0.006(3) 0.001(3)
C18 0.035(4) 0.043(4) 0.026(3) -0.004(3) 0.002(3) 0.004(3)
C19 0.034(4) 0.037(4) 0.032(3) -0.003(3) 0.001(3) 0.003(3)
C20 0.037(4) 0.026(3) 0.030(3) -0.002(3) 0.003(3) 0.001(3)
C21 0.044(4) 0.048(5) 0.033(4) -0.011(3) -0.007(3) 0.015(4)
C22 0.039(4) 0.050(5) 0.039(4) -0.012(4) -0.002(3) 0.006(4)
C23 0.046(5) 0.103(9) 0.056(6) -0.042(6) -0.009(4) 0.028(6)
C24 0.039(4) 0.047(5) 0.042(4) -0.008(4) 0.001(3) 0.005(4)
C25 0.044(9) 0.034(9) 0.029(8) 0.004(7) 0.000(7) 0.013(7)
C25B 0.053(11) 0.044(11) 0.050(11) -0.005(9) 0.008(9) 0.002(9)
C26 0.050(5) 0.048(5) 0.041(4) -0.005(4) 0.008(4) 0.012(4)
N4 0.064(6) 0.068(7) 0.110(8) -0.038(6) 0.018(6) 0.000(5)
C27 0.059(6) 0.040(5) 0.068(6) -0.015(4) 0.002(5) 0.002(4)
C28 0.065(6) 0.067(7) 0.060(6) 0.004(5) 0.019(5) 0.014(5)

loop_
_atom_type_symbol
_atom_type_description
_atom_type_scat_dispersion_real
_atom_type_scat_dispersion_imag
_atom_type_scat_source
C C 0.0181 0.0091 'International Tables Vol C Tables 4.2.6.8 and 6.1.1.4'
H H 0.0000 0.0000 'International Tables Vol C Tables 4.2.6.8 and 6.1.1.4'
N N 0.0311 0.0180 'International Tables Vol C Tables 4.2.6.8 and 6.1.1.4'
O O 0.0492 0.0322 'International Tables Vol C Tables 4.2.6.8 and 6.1.1.4'
F F 0.0727 0.0534 'International Tables Vol C Tables 4.2.6.8 and 6.1.1.4'
Cl Cl 0.3639 0.7018 'International Tables Vol C Tables 4.2.6.8 and 6.1.1.4'
Hg Hg -4.2923 7.6849 'International Tables Vol C Tables 4.2.6.8 and 6.1.1.4'

loop_
_geom_angle_atom_site_label_1
_geom_angle_atom_site_label_2
_geom_angle_atom_site_label_3
_geom_angle
N2 Hg1 N3 67.7(2)
N2 Hg1 N1 67.77(19)
N3 Hg1 N1 135.17(19)
N2 Hg1 Cl1 126.76(13)
N3 Hg1 Cl1 97.18(14)
N1 Hg1 Cl1 105.03(14)
N2 Hg1 Cl2 112.82(13)
N3 Hg1 Cl2 99.67(14)
N1 Hg1 Cl2 101.87(14)
Cl1 Hg1 Cl2 120.11(6)
C25B F14 C25 34.4(10)
C24 F12 C25B 53.6(8)
C24 F11B C25 53.1(7)
C26 F16B C25 54.4(7)
C8 O1 C16 118.5(6)
C1 N1 C5 117.3(7)
C1 N1 Hg1 123.7(5)
C5 N1 Hg1 119.0(5)
C10 N2 C6 119.0(6)
C10 N2 Hg1 120.4(5)
C6 N2 Hg1 119.7(4)
C15 N3 C11 118.1(6)
C15 N3 Hg1 122.0(5)
C11 N3 Hg1 119.8(5)
N1 C1 C2 123.8(8)
N1 C1 H1 118.1
C2 C1 H1 118.1
C3 C2 C1 118.1(7)
C3 C2 H2 120.9
C1 C2 H2 120.9
C2 C3 C4 119.9(8)
C2 C3 H3 120.0
C4 C3 H3 120.0
C3 C4 C5 118.6(8)
C3 C4 H4 120.7
C5 C4 H4 120.7
N1 C5 C4 122.3(7)
N1 C5 C6 115.7(6)
C4 C5 C6 122.0(7)
N2 C6 C7 121.6(6)
N2 C6 C5 117.0(6)
C7 C6 C5 121.4(6)
C8 C7 C6 119.6(6)
C8 C7 H7 120.2
C6 C7 H7 120.2
O1 C8 C7 115.6(6)
O1 C8 C9 125.7(6)
C7 C8 C9 118.7(6)
C10 C9 C8 118.5(6)
C10 C9 H9 120.7
C8 C9 H9 120.7
N2 C10 C9 122.7(6)
N2 C10 C11 115.6(6)
C9 C10 C11 121.7(6)
N3 C11 C12 122.0(6)
N3 C11 C10 115.4(6)
C12 C11 C10 122.6(6)
C13 C12 C11 119.4(7)
C13 C12 H12 120.3
C11 C12 H12 120.3
C12 C13 C14 119.2(7)
C12 C13 H13 120.4
C14 C13 H13 120.4
C13 C14 C15 117.7(7)
C13 C14 H14 121.2
C15 C14 H14 121.2
N3 C15 C14 123.7(7)
N3 C15 H15 118.2
C14 C15 H15 118.2
O1 C16 C17 106.8(6)
O1 C16 H16A 110.4
C17 C16 H16A 110.4
O1 C16 H16B 110.4
C17 C16 H16B 110.4
H16A C16 H16B 108.6
C16 C17 C18 112.0(6)
C16 C17 H17A 109.2
C18 C17 H17A 109.2
C16 C17 H17B 109.2
C18 C17 H17B 109.2
H17A C17 H17B 107.9
C19 C18 C17 111.4(6)
C19 C18 H18A 109.3
C17 C18 H18A 109.3
C19 C18 H18B 109.3
C17 C18 H18B 109.3
H18A C18 H18B 108.0
F1 C19 F2 105.7(6)
F1 C19 C18 111.4(6)
F2 C19 C18 110.4(6)
F1 C19 C20 107.9(6)
F2 C19 C20 107.2(6)
C18 C19 C20 113.8(6)
F4 C20 F3 109.0(6)
F4 C20 C19 108.4(6)
F3 C20 C19 108.3(6)
F4 C20 C21 106.9(6)
F3 C20 C21 106.7(6)
C19 C20 C21 117.3(6)
F5B C21 F6B 102.8(9)
F6 C21 F5 100.1(9)
F5B C21 C22 119.2(9)
F6 C21 C22 116.4(8)
F6B C21 C22 99.4(7)
F5 C21 C22 98.8(7)
F5B C21 C20 112.0(8)
F6 C21 C20 115.2(7)
F6B C21 C20 102.1(7)
F5 C21 C20 104.6(7)
C22 C21 C20 117.4(6)
F8B C22 F7B 105.3(10)
F7 C22 F8 104.8(10)
F8B C22 C23 119.9(9)
F7 C22 C23 116.2(9)
F7B C22 C23 92.0(9)
F8 C22 C23 93.2(9)
F8B C22 C21 113.8(8)
F7 C22 C21 116.9(8)
F7B C22 C21 97.0(8)
F8 C22 C21 97.4(7)
C23 C22 C21 120.6(7)
F9 C23 C24 116.3(10)
F10B C23 C24 120.5(10)
F9 C23 C22 120.4(10)
F10B C23 C22 116.4(10)
C24 C23 C22 121.0(8)
F9 C23 F10 99.4(11)
C24 C23 F10 91.2(9)
C22 C23 F10 94.6(9)
F10B C23 F9B 98.9(12)
C24 C23 F9B 93.7(9)
C22 C23 F9B 92.3(9)
F11 C24 F12 102.8(10)
F12B C24 C23 113.2(9)
F11 C24 C23 119.2(10)
F12 C24 C23 98.2(9)
F12B C24 C25 126.8(11)
F11 C24 C25 107.6(12)
F12 C24 C25 106.3(10)
C23 C24 C25 119.9(9)
F12B C24 F11B 102.7(11)
C23 C24 F11B 92.2(9)
C25 C24 F11B 73.7(10)
F12B C24 C25B 113.7(12)
F11 C24 C25B 115.0(12)
F12 C24 C25B 76.0(11)
C23 C24 C25B 125.3(11)
C25 C24 C25B 30.3(9)
F11B C24 C25B 103.3(11)
C25B C25 F13 169(3)
C25B C25 F14 66(2)
F13 C25 F14 102.2(13)
C25B C25 C24 76(2)
F13 C25 C24 107.7(13)
F14 C25 C24 109.8(13)
C25B C25 C26 76(2)
F13 C25 C26 110.3(13)
F14 C25 C26 106.0(12)
C24 C25 C26 119.5(12)
C25B C25 F11B 128(2)
F14 C25 F11B 136.9(12)
C24 C25 F11B 53.2(8)
C26 C25 F11B 116.7(13)
C25B C25 F16B 118(2)
F14 C25 F16B 109.9(11)
C24 C25 F16B 140.2(14)
C26 C25 F16B 44.4(7)
F11B C25 F16B 97.4(11)
C25 C25B F14 79(2)
C25 C25B F13B 173(3)
F14 C25B F13B 106.5(17)
C25 C25B C24 74(2)
F14 C25B C24 114.0(15)
F13B C25B C24 100.2(14)
C25 C25B C26 75(2)
F14 C25B C26 110.4(14)
F13B C25B C26 106.4(15)
C24 C25B C26 117.8(15)
C25 C25B F12 124(2)
F14 C25B F12 120.1(14)
C24 C25B F12 50.4(7)
C26 C25B F12 128.1(14)
F17 C26 F16 110.5(10)
F15B C26 F16B 109.1(12)
F15B C26 F17B 111.2(12)
F16B C26 F17B 106.2(11)
F17 C26 F15 108.8(11)
F16 C26 F15 104.9(11)
F15B C26 C25 116.0(11)
F17 C26 C25 113.0(10)
F16 C26 C25 112.0(10)
F16B C26 C25 81.1(10)
F17B C26 C25 126.4(12)
F15 C26 C25 107.2(11)
F15B C26 C25B 112.8(11)
F17 C26 C25B 84.1(11)
F16 C26 C25B 119.5(12)
F16B C26 C25B 109.4(12)
F17B C26 C25B 108.0(12)
F15 C26 C25B 125.9(12)
C25 C26 C25B 29.6(9)
N4 C27 C28 178.3(12)
C27 C28 H28A 109.5
C27 C28 H28B 109.5
H28A C28 H28B 109.5
C27 C28 H28C 109.5
H28A C28 H28C 109.5
H28B C28 H28C 109.5

loop_
_geom_bond_atom_site_label_1
_geom_bond_atom_site_label_2
_geom_bond_distance
_geom_bond_publ_flag
Hg1 N2 2.381(6) yes
Hg1 N3 2.401(6) yes
Hg1 N1 2.427(7) yes
Hg1 Cl1 2.4308(17) yes
Hg1 Cl2 2.4571(18) yes
F1 C19 1.355(9) ?
F2 C19 1.360(9) ?
F3 C20 1.349(8) ?
F4 C20 1.339(9) ?
F14 C25B 1.28(2) ?
F14 C25 1.37(2) ?
F5 C21 1.451(11) ?
F6 C21 1.323(10) ?
F7 C22 1.291(13) ?
F8 C22 1.486(14) ?
F9 C23 1.217(17) ?
F10 C23 1.593(18) ?
F11 C24 1.320(16) ?
F12 C24 1.449(13) ?
F12 C25B 1.82(2) ?
F13 C25 1.30(2) ?
F15 C26 1.367(16) ?
F16 C26 1.317(14) ?
F17 C26 1.300(13) ?
F7B C22 1.465(14) ?
F8B C22 1.263(12) ?
F9B C23 1.605(18) ?
F10B C23 1.268(17) ?
F11B C24 1.497(14) ?
F11B C25 1.79(2) ?
F12B C24 1.288(14) ?
F13B C25B 1.37(3) ?
F15B C26 1.292(15) ?
F16B C26 1.319(15) ?
F16B C25 1.86(2) ?
F17B C26 1.324(17) ?
F5B C21 1.292(11) ?
F6B C21 1.439(10) ?
O1 C8 1.339(8) ?
O1 C16 1.445(8) ?
N1 C1 1.346(9) ?
N1 C5 1.350(9) ?
N2 C10 1.341(9) ?
N2 C6 1.348(9) ?
N3 C15 1.332(10) ?
N3 C11 1.353(9) ?
C1 C2 1.388(13) ?
C1 H1 0.9500 ?
C2 C3 1.366(13) ?
C2 H2 0.9500 ?
C3 C4 1.387(11) ?
C3 H3 0.9500 ?
C4 C5 1.394(10) ?
C4 H4 0.9500 ?
C5 C6 1.481(9) ?
C6 C7 1.394(9) ?
C7 C8 1.388(10) ?
C7 H7 0.9500 ?
C8 C9 1.395(10) ?
C9 C10 1.394(9) ?
C9 H9 0.9500 ?
C10 C11 1.498(9) ?
C11 C12 1.384(9) ?
C12 C13 1.384(11) ?
C12 H12 0.9500 ?
C13 C14 1.392(11) ?
C13 H13 0.9500 ?
C14 C15 1.393(11) ?
C14 H14 0.9500 ?
C15 H15 0.9500 ?
C16 C17 1.504(10) ?
C16 H16A 0.9900 ?
C16 H16B 0.9900 ?
C17 C18 1.532(11) ?
C17 H17A 0.9900 ?
C17 H17B 0.9900 ?
C18 C19 1.500(10) ?
C18 H18A 0.9900 ?
C18 H18B 0.9900 ?
C19 C20 1.538(10) ?
C20 C21 1.553(10) ?
C21 C22 1.504(11) ?
C22 C23 1.499(12) ?
C23 C24 1.492(12) ?
C24 C25 1.494(18) ?
C24 C25B 1.51(2) ?
C25 C25B 0.79(2) ?
C25 C26 1.532(18) ?
C25B C26 1.54(2) ?
N4 C27 1.147(14) ?
C27 C28 1.436(15) ?
C28 H28A 0.9800 ?
C28 H28B 0.9800 ?
C28 H28C 0.9800 ?

loop_
_geom_torsion_atom_site_label_1
_geom_torsion_atom_site_label_2
_geom_torsion_atom_site_label_3
_geom_torsion_atom_site_label_4
_geom_torsion
C5 N1 C1 C2 1.5(12)
Hg1 N1 C1 C2 179.5(6)
N1 C1 C2 C3 -1.0(13)
C1 C2 C3 C4 0.7(13)
C2 C3 C4 C5 -1.1(12)
C1 N1 C5 C4 -2.0(10)
Hg1 N1 C5 C4 180.0(5)
C1 N1 C5 C6 179.7(6)
Hg1 N1 C5 C6 1.6(7)
C3 C4 C5 N1 1.8(11)
C3 C4 C5 C6 -179.9(7)
C10 N2 C6 C7 0.7(9)
Hg1 N2 C6 C7 169.5(5)
C10 N2 C6 C5 -179.2(5)
Hg1 N2 C6 C5 -10.3(7)
N1 C5 C6 N2 5.6(8)
C4 C5 C6 N2 -172.8(6)
N1 C5 C6 C7 -174.3(6)
C4 C5 C6 C7 7.4(10)
N2 C6 C7 C8 -0.4(10)
C5 C6 C7 C8 179.4(6)
C16 O1 C8 C7 174.9(6)
C16 O1 C8 C9 -5.7(10)
C6 C7 C8 O1 179.6(6)
C6 C7 C8 C9 0.1(10)
O1 C8 C9 C10 -179.4(6)
C7 C8 C9 C10 -0.1(10)
C6 N2 C10 C9 -0.6(9)
Hg1 N2 C10 C9 -169.4(5)
C6 N2 C10 C11 -178.5(5)
Hg1 N2 C10 C11 12.7(7)
C8 C9 C10 N2 0.3(10)
C8 C9 C10 C11 178.1(6)
C15 N3 C11 C12 0.7(10)
Hg1 N3 C11 C12 -176.5(5)
C15 N3 C11 C10 178.9(6)
Hg1 N3 C11 C10 1.6(7)
N2 C10 C11 N3 -9.2(8)
C9 C10 C11 N3 172.9(6)
N2 C10 C11 C12 168.9(6)
C9 C10 C11 C12 -9.0(10)
N3 C11 C12 C13 -1.7(10)
C10 C11 C12 C13 -179.7(6)
C11 C12 C13 C14 1.9(11)
C12 C13 C14 C15 -1.1(11)
C11 N3 C15 C14 0.0(10)
Hg1 N3 C15 C14 177.2(5)
C13 C14 C15 N3 0.2(11)
C8 O1 C16 C17 -177.4(6)
O1 C16 C17 C18 60.7(8)
C16 C17 C18 C19 172.0(7)
C17 C18 C19 F1 62.9(9)
C17 C18 C19 F2 -54.2(9)
C17 C18 C19 C20 -174.9(7)
F1 C19 C20 F4 178.6(6)
F2 C19 C20 F4 -68.0(7)
C18 C19 C20 F4 54.4(8)
F1 C19 C20 F3 60.4(7)
F2 C19 C20 F3 173.8(6)
C18 C19 C20 F3 -63.8(8)
F1 C19 C20 C21 -60.3(8)
F2 C19 C20 C21 53.1(8)
C18 C19 C20 C21 175.5(7)
F4 C20 C21 F5B 163.1(9)
F3 C20 C21 F5B -80.4(10)
C19 C20 C21 F5B 41.2(11)
F4 C20 C21 F6 89.2(10)
F3 C20 C21 F6 -154.2(9)
C19 C20 C21 F6 -32.7(12)
F4 C20 C21 F6B 53.7(8)
F3 C20 C21 F6B 170.2(7)
C19 C20 C21 F6B -68.2(9)
F4 C20 C21 F5 -162.0(7)
F3 C20 C21 F5 -45.4(9)
C19 C20 C21 F5 76.1(9)
F4 C20 C21 C22 -53.7(9)
F3 C20 C21 C22 62.8(9)
C19 C20 C21 C22 -175.6(7)
F5B C21 C22 F8B 113.6(13)
F6B C21 C22 F8B -136.0(11)
C20 C21 C22 F8B -27.0(13)
F6 C21 C22 F7 -113.8(13)
F5 C21 C22 F7 140.3(11)
C20 C21 C22 F7 28.7(13)
F5B C21 C22 F7B -136.2(10)
F6B C21 C22 F7B -25.8(9)
C20 C21 C22 F7B 83.2(8)
F6 C21 C22 F8 135.5(10)
F5 C21 C22 F8 29.5(8)
C20 C21 C22 F8 -82.1(9)
F5B C21 C22 C23 -39.7(14)
F6 C21 C22 C23 37.3(14)
F6B C21 C22 C23 70.7(12)
F5 C21 C22 C23 -68.7(12)
C20 C21 C22 C23 179.8(9)
F7 C22 C23 F9 178.1(15)
F8 C22 C23 F9 -73.6(15)
C21 C22 C23 F9 26.9(19)
F8B C22 C23 F10B -159.4(15)
F7B C22 C23 F10B 91.7(15)
C21 C22 C23 F10B -7.7(19)
F8B C22 C23 C24 37.4(18)
F7 C22 C23 C24 -19.7(18)
F7B C22 C23 C24 -71.6(13)
F8 C22 C23 C24 88.5(13)
C21 C22 C23 C24 -170.9(10)
F7 C22 C23 F10 74.4(12)
F8 C22 C23 F10 -177.4(8)
C21 C22 C23 F10 -76.8(11)
F8B C22 C23 F9B -58.3(12)
F7B C22 C23 F9B -167.3(8)
C21 C22 C23 F9B 93.4(10)
C25B F12 C24 F11 113.0(12)
C25B F12 C24 C23 -124.5(11)
C25B F12 C24 C25 0.0(12)
F10B C23 C24 F12B -161.5(16)
C22 C23 C24 F12B 1.1(18)
F9B C23 C24 F12B 96.0(12)
F9 C23 C24 F11 -155.0(15)
C22 C23 C24 F11 42.2(18)
F10 C23 C24 F11 -53.9(13)
F9 C23 C24 F12 95.3(14)
C22 C23 C24 F12 -67.5(14)
F10 C23 C24 F12 -163.6(8)
F9 C23 C24 C25 -19(2)
F10B C23 C24 C25 16(2)
C22 C23 C24 C25 178.3(13)
F10 C23 C24 C25 82.3(13)
F9B C23 C24 C25 -86.8(13)
F10B C23 C24 F11B -56.7(17)
C22 C23 C24 F11B 105.9(13)
F9B C23 C24 F11B -159.2(8)
F9 C23 C24 C25B 17(2)
F10B C23 C24 C25B 51(2)
C22 C23 C24 C25B -146.1(15)
F10 C23 C24 C25B 117.9(15)
F9B C23 C24 C25B -51.2(15)
C25 F11B C24 F12B -125.1(11)
C25 F11B C24 C23 120.5(10)
C25 F11B C24 C25B -6.6(12)
C25B F14 C25 F13 178(3)
C25B F14 C25 C24 64(2)
C25B F14 C25 C26 -66(2)
C25B F14 C25 F11B 121(3)
C25B F14 C25 F16B -113(2)
F12B C24 C25 C25B -73(3)
F11 C24 C25 C25B -110(2)
F12 C24 C25 C25B 0(2)
C23 C24 C25 C25B 110(2)
F11B C24 C25 C25B -167(2)
F11 C24 C25 F13 81.7(15)
F12 C24 C25 F13 -168.8(12)
C23 C24 C25 F13 -59.0(18)
C25B C24 C25 F13 -169(3)
F12B C24 C25 F14 -131.7(14)
F11 C24 C25 F14 -167.8(12)
F12 C24 C25 F14 -58.3(13)
C23 C24 C25 F14 51.5(17)
F11B C24 C25 F14 134.5(13)
C25B C24 C25 F14 -58(2)
F12B C24 C25 C26 -9(2)
F11 C24 C25 C26 -45.1(19)
F12 C24 C25 C26 64.5(17)
C23 C24 C25 C26 174.3(13)
F11B C24 C25 C26 -102.8(16)
C25B C24 C25 C26 64(2)
F12B C24 C25 F11B 93.8(15)
C23 C24 C25 F11B -82.9(12)
C25B C24 C25 F11B 167(2)
F12B C24 C25 F16B 44(3)
C23 C24 C25 F16B -132.7(17)
F11B C24 C25 F16B -49.8(19)
C25B C24 C25 F16B 117(3)
C24 F11B C25 C25B 16(3)
C24 F11B C25 F14 -79.5(19)
C24 F11B C25 C26 108.2(13)
C24 F11B C25 F16B 150.5(11)
C26 F16B C25 C25B 20(2)
C26 F16B C25 F14 92.9(13)
C26 F16B C25 C24 -83(2)
C26 F16B C25 F11B -120.9(12)
F13 C25 C25B F14 -8(13)
C24 C25 C25B F14 -119.2(10)
C26 C25 C25B F14 114.9(10)
F11B C25 C25B F14 -132(2)
F16B C25 C25B F14 100.9(18)
F13 C25 C25B C24 111(13)
F14 C25 C25B C24 119.2(10)
C26 C25 C25B C24 -125.9(10)
F11B C25 C25B C24 -13(2)
F16B C25 C25B C24 -139.9(19)
F13 C25 C25B C26 -123(13)
F14 C25 C25B C26 -114.9(10)
C24 C25 C25B C26 125.9(10)
F11B C25 C25B C26 113(2)
F16B C25 C25B C26 -14.0(17)
F13 C25 C25B F12 111(12)
F14 C25 C25B F12 119(2)
C24 C25 C25B F12 0(2)
C26 C25 C25B F12 -126(2)
C25 F14 C25B F13B -176(3)
C25 F14 C25B C24 -66(2)
C25 F14 C25B C26 69(2)
C25 F14 C25B F12 -123(3)
F12B C24 C25B C25 123(2)
F11 C24 C25B C25 82(2)
F12 C24 C25B C25 180(2)
C23 C24 C25B C25 -90(2)
F11B C24 C25B C25 13(2)
F12B C24 C25B F14 -167.1(15)
F11 C24 C25B F14 152.0(15)
F12 C24 C25B F14 -110.2(17)
C23 C24 C25B F14 -20(2)
C25 C24 C25B F14 70(2)
F11B C24 C25B F14 82.4(18)
F12B C24 C25B F13B -53.8(17)
C23 C24 C25B F13B 93.3(16)
C25 C24 C25B F13B -177(3)
F11B C24 C25B F13B -164.3(12)
F12B C24 C25B C26 61(2)
F11 C24 C25B C26 20(2)
F12 C24 C25B C26 118.0(17)
C23 C24 C25B C26 -151.8(13)
C25 C24 C25B C26 -62(2)
F11B C24 C25B C26 -49.4(18)
F11 C24 C25B F12 -97.8(12)
C23 C24 C25B F12 90.2(13)
C25 C24 C25B F12 -180(2)
C24 F12 C25B C25 0(3)
C24 F12 C25B F14 97.4(19)
C24 F12 C25B C26 -97.0(19)
C25 F16B C26 F15B 114.6(12)
C25 F16B C26 F17B -125.5(13)
C25 F16B C26 C25B -9.2(12)
C25B C25 C26 F15B 91(2)
F14 C25 C26 F15B 150.6(12)
C24 C25 C26 F15B 26(2)
F11B C25 C26 F15B -34.9(18)
F16B C25 C26 F15B -107.0(14)
C25B C25 C26 F17 14(2)
F13 C25 C26 F17 -176.1(13)
F14 C25 C26 F17 74.0(14)
C24 C25 C26 F17 -50.5(19)
C25B C25 C26 F16 -111(2)
F13 C25 C26 F16 58.4(18)
F14 C25 C26 F16 -51.5(16)
C24 C25 C26 F16 -176.1(14)
C25B C25 C26 F16B -162(2)
F14 C25 C26 F16B -102.3(12)
C24 C25 C26 F16B 133.1(16)
F11B C25 C26 F16B 72.2(13)
C25B C25 C26 F17B -59(2)
F14 C25 C26 F17B 1.3(19)
C24 C25 C26 F17B -123.3(16)
F11B C25 C26 F17B 175.8(12)
F16B C25 C26 F17B 103.6(15)
C25B C25 C26 F15 134(2)
F13 C25 C26 F15 -56.2(16)
F14 C25 C26 F15 -166.1(11)
C24 C25 C26 F15 69.3(17)
F13 C25 C26 C25B 170(3)
F14 C25 C26 C25B 60(2)
C24 C25 C26 C25B -65(2)
F11B C25 C26 C25B -126(2)
F16B C25 C26 C25B 162(2)
C25 C25B C26 F15B -103(2)
F14 C25B C26 F15B -174.9(15)
F13B C25B C26 F15B 69.9(18)
C24 C25B C26 F15B -41(2)
C25 C25B C26 F17 -167(2)
F14 C25B C26 F17 121.1(17)
C24 C25B C26 F17 -105.5(17)
F12 C25B C26 F17 -45.6(18)
C25 C25B C26 F16 83(2)
F14 C25B C26 F16 11(2)
C24 C25B C26 F16 144.3(14)
F12 C25B C26 F16 -155.8(15)
C25 C25B C26 F16B 19(2)
F14 C25B C26 F16B -53(2)
F13B C25B C26 F16B -168.4(13)
C24 C25B C26 F16B 80.1(18)
C25 C25B C26 F17B 134(2)
F14 C25B C26 F17B 62(2)
F13B C25B C26 F17B -53.3(17)
C24 C25B C26 F17B -164.7(15)
C25 C25B C26 F15 -58(3)
F14 C25B C26 F15 -129.9(16)
C24 C25B C26 F15 4(2)
F12 C25B C26 F15 63(2)
F14 C25B C26 C25 -72(2)
F13B C25B C26 C25 173(3)
C24 C25B C26 C25 61(2)
F12 C25B C26 C25 121(3)
